data_2218654
loop_
_publ_author_name
'Gowda, B. Thimme'
'Foro, Sabine'
'Sowmya, B. P.'
'Fuess, Hartmut'

_publ_section_title
;
 2-Chloro-<i>N</i>-(3,5-dichlorophenyl)benzamide
;
_journal_coeditor_code CI2616
_journal_issue 7
_journal_name_full 'Acta Crystallographica Section E'
_journal_page_first o1294
_journal_paper_doi 10.1107/S1600536808018072
_journal_volume 64
_journal_year 2008
_chemical_formula_iupac 'C13 H8 Cl3 N O'
_chemical_formula_moiety 'C13 H8 Cl3 N O'
_chemical_formula_sum 'C13 H8 Cl3 N O'
_chemical_formula_weight 300.55
_chemical_name_systematic
;
2-Chloro-<i>N</i>-(3,5-dichlorophenyl)benzamide
;
_space_group_IT_number 61
_symmetry_cell_setting orthorhombic
_symmetry_space_group_name_Hall '-P 2ac 2ab'
_symmetry_space_group_name_H-M 'P b c a'
_atom_sites_solution_hydrogens geom
_atom_sites_solution_primary direct
_atom_sites_solution_secondary difmap
_audit_creation_method SHELXL97
_cell_angle_alpha 90.00
_cell_angle_beta 90.00
_cell_angle_gamma 90.00
_cell_formula_units_Z 8
_cell_length_a 14.6990(10)
_cell_length_b 8.7360(10)
_cell_length_c 20.445(2)
_cell_measurement_reflns_used 2008
_cell_measurement_temperature 299(2)
_cell_measurement_theta_max 27.97
_cell_measurement_theta_min 2.34
_cell_volume 2625.4(4)
_computing_cell_refinement 'CrysAlis RED (Oxford Diffraction, 2007)'
_computing_data_collection 'CrysAlis CCD (Oxford Diffraction, 2007)'
_computing_data_reduction 'CrysAlis RED (Oxford Diffraction, 2007)'
_computing_molecular_graphics 'PLATON (Spek, 2003)'
_computing_publication_material 'SHELXL97 (Sheldrick, 2008)'
_computing_structure_refinement 'SHELXL97 (Sheldrick, 2008)'
_computing_structure_solution 'SHELXS97 (Sheldrick, 2008)'
_diffrn_ambient_temperature 299(2)
_diffrn_measured_fraction_theta_full 0.999
_diffrn_measured_fraction_theta_max 0.999
_diffrn_measurement_device_type 'Oxford Diffraction Xcalibur'
_diffrn_measurement_method 'Rotation method using \w and \f'
_diffrn_radiation_monochromator graphite
_diffrn_radiation_source 'fine-focus sealed tube'
_diffrn_radiation_type MoK\a
_diffrn_radiation_wavelength 0.71073
_diffrn_reflns_av_R_equivalents 0.0936
_diffrn_reflns_av_sigmaI/netI 0.0659
_diffrn_reflns_limit_h_max 18
_diffrn_reflns_limit_h_min -16
_diffrn_reflns_limit_k_max 10
_diffrn_reflns_limit_k_min -10
_diffrn_reflns_limit_l_max 25
_diffrn_reflns_limit_l_min -25
_diffrn_reflns_number 12954
_diffrn_reflns_theta_full 26.37
_diffrn_reflns_theta_max 26.37
_diffrn_reflns_theta_min 2.43
_diffrn_standards_decay_% 0
_diffrn_standards_interval_count 0
_diffrn_standards_interval_time 0
_diffrn_standards_number 0
_exptl_absorpt_coefficient_mu 0.683
_exptl_absorpt_correction_T_max 0.9602
_exptl_absorpt_correction_T_min 0.7814
_exptl_absorpt_correction_type multi-scan
_exptl_absorpt_process_details '(CrysAlis RED; Oxford Diffraction, 2007)'
_exptl_crystal_colour colourless
_exptl_crystal_density_diffrn 1.521
_exptl_crystal_density_method 'not measured'
_exptl_crystal_description needle
_exptl_crystal_F_000 1216
_exptl_crystal_size_max 0.38
_exptl_crystal_size_mid 0.14
_exptl_crystal_size_min 0.06
_refine_diff_density_max 0.445
_refine_diff_density_min -0.342
_refine_ls_extinction_method none
_refine_ls_goodness_of_fit_ref 1.085
_refine_ls_hydrogen_treatment mixed
_refine_ls_matrix_type full
_refine_ls_number_parameters 166
_refine_ls_number_reflns 2686
_refine_ls_number_restraints 0
_refine_ls_restrained_S_all 1.085
_refine_ls_R_factor_all 0.1374
_refine_ls_R_factor_gt 0.0555
_refine_ls_shift/su_max 0.001
_refine_ls_shift/su_mean 0.000
_refine_ls_structure_factor_coef Fsqd
_refine_ls_weighting_details 'calc w = 1/[\s^2^(Fo^2^)+(0.12P)^2^] where P=(Fo^2^+2Fc^2^)/3'
_refine_ls_weighting_scheme calc
_refine_ls_wR_factor_gt 0.1458
_refine_ls_wR_factor_ref 0.2304
_reflns_number_gt 1288
_reflns_number_total 2686
_reflns_threshold_expression I>2\s(I)
_cod_data_source_file ci2616.cif
_cod_data_source_block I
_cod_database_code 2218654
_cod_database_fobs_code 2218654

loop_
_symmetry_equiv_pos_as_xyz
'x, y, z'
'-x+1/2, -y, z+1/2'
'x+1/2, -y+1/2, -z'
'-x, y+1/2, -z+1/2'
'-x, -y, -z'
'x-1/2, y, -z-1/2'
'-x-1/2, y-1/2, z'
'x, -y-1/2, z-1/2'

loop_
_atom_site_type_symbol
_atom_site_label
_atom_site_fract_x
_atom_site_fract_y
_atom_site_fract_z
_atom_site_U_iso_or_equiv
_atom_site_adp_type
_atom_site_calc_flag
_atom_site_refinement_flags
_atom_site_occupancy
Cl Cl1 0.60823(8) 0.38987(17) 0.43298(7) 0.0724(5) Uani d . 1
Cl Cl2 0.35071(9) 0.06746(18) 0.55821(7) 0.0769(5) Uani d . 1
Cl Cl3 0.27012(13) 0.5045(3) 0.22328(10) 0.1267(9) Uani d . 1
O O1 0.1652(2) 0.2743(4) 0.36978(19) 0.0721(11) Uani d . 1
N N1 0.2723(2) 0.4586(4) 0.3792(2) 0.0479(10) Uani d . 1
H H1N 0.284(3) 0.545(6) 0.367(2) 0.057 Uiso d . 1
C C1 0.3381(3) 0.3802(5) 0.4176(2) 0.0444(10) Uani d . 1
C C2 0.4295(3) 0.4206(5) 0.4086(2) 0.0500(11) Uani d . 1
H H2 0.4460 0.4947 0.3782 0.060 Uiso calc R 1
C C3 0.4950(3) 0.3468(5) 0.4463(2) 0.0533(12) Uani d . 1
C C4 0.4722(3) 0.2395(5) 0.4929(2) 0.0551(12) Uani d . 1
H H4 0.5165 0.1927 0.5185 0.066 Uiso calc R 1
C C5 0.3819(3) 0.2042(5) 0.5002(2) 0.0485(11) Uani d . 1
C C6 0.3138(3) 0.2729(5) 0.4639(2) 0.0455(10) Uani d . 1
H H6 0.2531 0.2474 0.4706 0.055 Uiso calc R 1
C C7 0.1939(3) 0.4018(5) 0.3566(2) 0.0463(11) Uani d . 1
C C8 0.1385(3) 0.5072(4) 0.3149(2) 0.0421(10) Uani d . 1
C C9 0.1654(3) 0.5573(6) 0.2540(3) 0.0619(13) Uani d . 1
C C10 0.1078(5) 0.6459(7) 0.2155(3) 0.090(2) Uani d . 1
H H10 0.1259 0.6788 0.1742 0.108 Uiso calc R 1
C C11 0.0241(5) 0.6837(7) 0.2398(4) 0.094(2) Uani d . 1
H H11 -0.0148 0.7439 0.2148 0.113 Uiso calc R 1
C C12 -0.0030(4) 0.6354(7) 0.2991(4) 0.0825(18) Uani d . 1
H H12 -0.0604 0.6622 0.3144 0.099 Uiso calc R 1
C C13 0.0520(3) 0.5485(5) 0.3367(3) 0.0577(13) Uani d . 1
H H13 0.0320 0.5158 0.3775 0.069 Uiso calc R 1

loop_
_atom_site_aniso_label
_atom_site_aniso_U_11
_atom_site_aniso_U_22
_atom_site_aniso_U_33
_atom_site_aniso_U_12
_atom_site_aniso_U_13
_atom_site_aniso_U_23
Cl1 0.0387(7) 0.0917(10) 0.0867(11) -0.0057(6) -0.0020(6) 0.0066(8)
Cl2 0.0570(8) 0.0977(11) 0.0759(10) 0.0016(7) -0.0032(7) 0.0413(8)
Cl3 0.0856(14) 0.213(3) 0.0812(13) 0.0195(13) 0.0327(10) 0.0204(14)
O1 0.070(2) 0.0475(19) 0.098(3) -0.0128(16) -0.037(2) 0.0190(19)
N1 0.044(2) 0.0401(19) 0.060(3) -0.0031(17) -0.0158(18) 0.0114(18)
C1 0.042(2) 0.044(2) 0.047(3) 0.0060(19) -0.0056(19) -0.004(2)
C2 0.042(3) 0.053(3) 0.055(3) -0.004(2) 0.001(2) -0.004(2)
C3 0.039(3) 0.060(3) 0.061(3) -0.004(2) -0.008(2) -0.005(3)
C4 0.046(3) 0.068(3) 0.052(3) 0.010(2) -0.009(2) 0.003(3)
C5 0.044(2) 0.052(2) 0.050(3) 0.002(2) 0.000(2) 0.008(2)
C6 0.035(2) 0.047(2) 0.055(3) 0.0028(19) -0.002(2) 0.004(2)
C7 0.043(3) 0.041(2) 0.055(3) 0.0052(19) -0.007(2) -0.002(2)
C8 0.039(2) 0.041(2) 0.046(3) -0.0013(17) -0.0121(19) -0.002(2)
C9 0.054(3) 0.074(3) 0.057(3) -0.001(2) -0.005(2) 0.009(3)
C10 0.111(6) 0.095(5) 0.065(4) -0.004(4) -0.030(4) 0.028(4)
C11 0.099(6) 0.061(4) 0.121(7) 0.012(3) -0.065(5) 0.005(4)
C12 0.062(4) 0.083(4) 0.103(5) 0.026(3) -0.027(4) -0.017(4)
C13 0.048(3) 0.059(3) 0.066(3) 0.010(2) -0.011(2) -0.007(3)

loop_
_atom_type_symbol
_atom_type_description
_atom_type_scat_dispersion_real
_atom_type_scat_dispersion_imag
_atom_type_scat_source
C C 0.0033 0.0016 'International Tables Vol C Tables 4.2.6.8 and 6.1.1.4'
H H 0.0000 0.0000 'International Tables Vol C Tables 4.2.6.8 and 6.1.1.4'
Cl Cl 0.1484 0.1585 'International Tables Vol C Tables 4.2.6.8 and 6.1.1.4'
N N 0.0061 0.0033 'International Tables Vol C Tables 4.2.6.8 and 6.1.1.4'
O O 0.0106 0.0060 'International Tables Vol C Tables 4.2.6.8 and 6.1.1.4'

loop_
_geom_angle_atom_site_label_1
_geom_angle_atom_site_label_2
_geom_angle_atom_site_label_3
_geom_angle
C7 N1 C1 126.7(4)
C7 N1 H1N 115(3)
C1 N1 H1N 118(4)
C6 C1 C2 120.7(4)
C6 C1 N1 122.0(4)
C2 C1 N1 117.3(4)
C3 C2 C1 118.3(4)
C3 C2 H2 120.9
C1 C2 H2 120.9
C4 C3 C2 122.0(4)
C4 C3 Cl1 119.4(4)
C2 C3 Cl1 118.5(4)
C5 C4 C3 117.6(4)
C5 C4 H4 121.2
C3 C4 H4 121.2
C4 C5 C6 123.0(4)
C4 C5 Cl2 118.8(3)
C6 C5 Cl2 118.1(3)
C1 C6 C5 118.4(4)
C1 C6 H6 120.8
C5 C6 H6 120.8
O1 C7 N1 124.1(4)
O1 C7 C8 119.9(4)
N1 C7 C8 115.9(4)
C9 C8 C13 117.9(4)
C9 C8 C7 123.7(4)
C13 C8 C7 118.2(4)
C8 C9 C10 120.9(5)
C8 C9 Cl3 120.0(4)
C10 C9 Cl3 119.0(5)
C11 C10 C9 118.5(6)
C11 C10 H10 120.8
C9 C10 H10 120.8
C12 C11 C10 121.2(5)
C12 C11 H11 119.4
C10 C11 H11 119.4
C11 C12 C13 120.8(6)
C11 C12 H12 119.6
C13 C12 H12 119.6
C12 C13 C8 120.6(5)
C12 C13 H13 119.7
C8 C13 H13 119.7

loop_
_geom_bond_atom_site_label_1
_geom_bond_atom_site_label_2
_geom_bond_distance
Cl1 C3 1.728(5)
Cl2 C5 1.744(5)
Cl3 C9 1.725(6)
O1 C7 1.221(5)
N1 C7 1.338(6)
N1 C1 1.422(5)
N1 H1N 0.81(5)
C1 C6 1.380(6)
C1 C2 1.400(6)
C2 C3 1.392(6)
C2 H2 0.93
C3 C4 1.378(6)
C4 C5 1.371(6)
C4 H4 0.93
C5 C6 1.383(6)
C6 H6 0.93
C7 C8 1.496(6)
C8 C9 1.376(7)
C8 C13 1.396(6)
C9 C10 1.392(8)
C10 C11 1.368(9)
C10 H10 0.93
C11 C12 1.344(9)
C11 H11 0.93
C12 C13 1.350(7)
C12 H12 0.93
C13 H13 0.93

loop_
_geom_hbond_atom_site_label_D
_geom_hbond_atom_site_label_H
_geom_hbond_atom_site_label_A
_geom_hbond_site_symmetry_A
_geom_hbond_distance_DH
_geom_hbond_distance_HA
_geom_hbond_distance_DA
_geom_hbond_angle_DHA
N1 H1N O1 7_665 0.81(5) 2.14(5) 2.913(5) 160(5)

loop_
_geom_torsion_atom_site_label_1
_geom_torsion_atom_site_label_2
_geom_torsion_atom_site_label_3
_geom_torsion_atom_site_label_4
_geom_torsion
C7 N1 C1 C6 -35.1(7)
C7 N1 C1 C2 147.4(5)
C6 C1 C2 C3 1.6(6)
N1 C1 C2 C3 179.1(4)
C1 C2 C3 C4 -1.8(7)
C1 C2 C3 Cl1 177.2(3)
C2 C3 C4 C5 1.5(7)
Cl1 C3 C4 C5 -177.5(4)
C3 C4 C5 C6 -1.1(7)
C3 C4 C5 Cl2 179.4(3)
C2 C1 C6 C5 -1.2(6)
N1 C1 C6 C5 -178.6(4)
C4 C5 C6 C1 1.0(7)
Cl2 C5 C6 C1 -179.5(3)
C1 N1 C7 O1 4.9(8)
C1 N1 C7 C8 -177.5(4)
O1 C7 C8 C9 -115.6(6)
N1 C7 C8 C9 66.7(6)
O1 C7 C8 C13 59.7(6)
N1 C7 C8 C13 -118.0(5)
C13 C8 C9 C10 -0.2(7)
C7 C8 C9 C10 175.1(5)
C13 C8 C9 Cl3 -177.8(4)
C7 C8 C9 Cl3 -2.5(6)
C8 C9 C10 C11 0.7(9)
Cl3 C9 C10 C11 178.3(5)
C9 C10 C11 C12 -0.7(10)
C10 C11 C12 C13 0.3(9)
C11 C12 C13 C8 0.2(8)
C9 C8 C13 C12 -0.2(7)
C7 C8 C13 C12 -175.8(4)

loop_
_cod_related_entry_id
_cod_related_entry_database
_cod_related_entry_code
1 ChemSpider 671823
